data_7104494
loop_
_publ_author_name
'Zhou, Tianlei'
'Li, Feng'
'Fan, Yan'
'Song, Weifeng'
'Mu, Xiaoyue'
'Zhang, Hongyu'
'Wang, Yue'

_publ_section_title
;
 Hydrogen-bonded dimer stacking induced emission of aminobenzoic acid
 compounds.
;
_journal_issue 22
_journal_name_full 'Chemical communications (Cambridge, England)'
_journal_page_first 3199
_journal_page_last 3201
_journal_paper_doi 10.1039/b900476a
_journal_volume 34
_journal_year 2009
_chemical_formula_sum 'C15 H15 N O2'
_chemical_formula_weight 241.28
_chemical_name_systematic
;
?
;
_space_group_IT_number 14
_symmetry_cell_setting monoclinic
_symmetry_space_group_name_Hall '-P 2ybc'
_symmetry_space_group_name_H-M 'P 1 21/c 1'
_atom_sites_solution_hydrogens geom
_atom_sites_solution_primary direct
_atom_sites_solution_secondary difmap
_audit_creation_method SHELXL-97
_cell_angle_alpha 90.00
_cell_angle_beta 93.45(3)
_cell_angle_gamma 90.00
_cell_formula_units_Z 4
_cell_length_a 4.0126(8)
_cell_length_b 13.932(3)
_cell_length_c 22.026(4)
_cell_measurement_reflns_used 7104
_cell_measurement_temperature 293(2)
_cell_measurement_theta_max 27.46
_cell_measurement_theta_min 3.07
_cell_volume 1229.1(4)
_computing_cell_refinement PROCESS-AUTO
_computing_data_collection PROCESS-AUTO
_computing_data_reduction PROCESS-AUTO
_computing_molecular_graphics 'SHELXL-97 (Sheldrick, 1997)'
_computing_publication_material 'SHELXL-97 (Sheldrick, 1997)'
_computing_structure_refinement 'SHELXL-97 (Sheldrick, 1997)'
_computing_structure_solution 'SHELXS-97 (Sheldrick, 1990)'
_diffrn_ambient_temperature 293(2)
_diffrn_detector_area_resol_mean none
_diffrn_measured_fraction_theta_full 0.988
_diffrn_measured_fraction_theta_max 0.988
_diffrn_measurement_device_type 'Omega scan'
_diffrn_measurement_method 10.0
_diffrn_radiation_monochromator graphite
_diffrn_radiation_source 'fine-focus sealed tube'
_diffrn_radiation_type MoK\a
_diffrn_radiation_wavelength 0.71073
_diffrn_reflns_av_R_equivalents 0.0562
_diffrn_reflns_av_sigmaI/netI 0.0505
_diffrn_reflns_limit_h_max 5
_diffrn_reflns_limit_h_min -5
_diffrn_reflns_limit_k_max 18
_diffrn_reflns_limit_k_min -18
_diffrn_reflns_limit_l_max 28
_diffrn_reflns_limit_l_min -28
_diffrn_reflns_number 11680
_diffrn_reflns_theta_full 27.48
_diffrn_reflns_theta_max 27.48
_diffrn_reflns_theta_min 3.07
_diffrn_standards_decay_% 0
_diffrn_standards_interval_count 0
_diffrn_standards_interval_time .
_diffrn_standards_number 0
_exptl_absorpt_coefficient_mu 0.087
_exptl_absorpt_correction_T_max 0.9924
_exptl_absorpt_correction_T_min 0.9830
_exptl_absorpt_correction_type multi-scan
_exptl_absorpt_process_details
;
Higash,T(1995) Progrom for Absorption Correcttion.
Rigaku Corporation,Tokyo,Japan.
;
_exptl_crystal_colour yellow
_exptl_crystal_density_diffrn 1.304
_exptl_crystal_density_meas ?
_exptl_crystal_density_method 'not measured'
_exptl_crystal_description block
_exptl_crystal_F_000 512
_exptl_crystal_size_max 0.20
_exptl_crystal_size_mid 0.13
_exptl_crystal_size_min 0.09
_refine_diff_density_max 0.254
_refine_diff_density_min -0.221
_refine_diff_density_rms 0.041
_refine_ls_extinction_method none
_refine_ls_goodness_of_fit_ref 1.010
_refine_ls_hydrogen_treatment riding
_refine_ls_matrix_type full
_refine_ls_number_parameters 166
_refine_ls_number_reflns 2776
_refine_ls_number_restraints 0
_refine_ls_restrained_S_all 1.010
_refine_ls_R_factor_all 0.0906
_refine_ls_R_factor_gt 0.0545
_refine_ls_shift/su_max 0.063
_refine_ls_shift/su_mean 0.002
_refine_ls_structure_factor_coef Fsqd
_refine_ls_weighting_details 'calc w=1/[\s^2^(Fo^2^)+(0.1058P)^2^+0.0851P] where P=(Fo^2^+2Fc^2^)/3'
_refine_ls_weighting_scheme calc
_refine_ls_wR_factor_gt 0.1580
_refine_ls_wR_factor_ref 0.1793
_reflns_number_gt 1802
_reflns_number_total 2776
_reflns_threshold_expression >2sigma(I)
_cod_data_source_file b900476a.txt
_cod_data_source_block 4
_cod_depositor_comments
;
The following automatic conversions were performed:
'_symmetry_cell_setting' value 'Monoclinic' changed to 'monoclinic'
according to '/home/saulius/struct/CIF-dictionaries/cif_core.dic'
dictionary named 'cif_core.dic' version 2.4.1 from 2010-06-29.

Automatic conversion script
Id: cif_fix_enum 1527 2010-12-29 10:47:43Z saulius 

The following automatic conversions were performed:

'_exptl_crystal_density_meas' value 'none' was changed to '?' - the
value is perceived as not measured.

Automatic conversion script
Id: cif_fix_values 3008 2015-01-20 13:52:24Z robertas 
;
_cod_original_sg_symbol_H-M 'P2(1)/c '
_cod_database_code 7104494

loop_
_symmetry_equiv_pos_as_xyz
'x, y, z'
'-x, y+1/2, -z+1/2'
'-x, -y, -z'
'x, -y-1/2, z-1/2'

loop_
_atom_site_label
_atom_site_type_symbol
_atom_site_fract_x
_atom_site_fract_y
_atom_site_fract_z
_atom_site_U_iso_or_equiv
_atom_site_adp_type
_atom_site_occupancy
_atom_site_symmetry_multiplicity
_atom_site_calc_flag
_atom_site_refinement_flags
_atom_site_disorder_assembly
_atom_site_disorder_group
C1 C 1.2551(5) 0.87972(15) 0.98579(8) 0.0424(5) Uani 1 1 d . . .
C2 C 1.0823(5) 0.78859(14) 0.97579(8) 0.0378(5) Uani 1 1 d . . .
C3 C 1.0543(5) 0.72545(15) 1.02446(9) 0.0446(5) Uani 1 1 d . . .
H3 H 1.1455 0.7430 1.0627 0.054 Uiso 1 1 calc R . .
C4 C 0.8976(6) 0.63880(16) 1.01787(9) 0.0513(6) Uani 1 1 d . . .
H4 H 0.8863 0.5974 1.0508 0.062 Uiso 1 1 calc R . .
C5 C 0.7559(6) 0.61387(16) 0.96127(9) 0.0488(5) Uani 1 1 d . . .
H5 H 0.6442 0.5556 0.9565 0.059 Uiso 1 1 calc R . .
C6 C 0.7769(5) 0.67335(15) 0.91213(9) 0.0437(5) Uani 1 1 d . . .
H6 H 0.6788 0.6548 0.8746 0.052 Uiso 1 1 calc R . .
C7 C 0.9430(5) 0.76148(14) 0.91722(8) 0.0377(5) Uani 1 1 d . . .
C8 C 0.8595(5) 0.80432(15) 0.80710(8) 0.0399(5) Uani 1 1 d . . .
C9 C 0.9390(5) 0.72043(14) 0.77743(9) 0.0415(5) Uani 1 1 d . . .
H9 H 1.0513 0.6715 0.7988 0.050 Uiso 1 1 calc R . .
C10 C 0.8514(5) 0.70925(15) 0.71585(8) 0.0393(5) Uani 1 1 d . . .
C11 C 0.6864(5) 0.78311(15) 0.68476(8) 0.0419(5) Uani 1 1 d . . .
H11 H 0.6269 0.7757 0.6436 0.050 Uiso 1 1 calc R . .
C12 C 0.6075(5) 0.86781(15) 0.71355(9) 0.0416(5) Uani 1 1 d . . .
C13 C 0.6910(5) 0.87691(14) 0.77518(8) 0.0420(5) Uani 1 1 d . . .
H13 H 0.6332 0.9325 0.7954 0.050 Uiso 1 1 calc R . .
C14 C 0.9424(6) 0.61883(17) 0.68337(10) 0.0567(6) Uani 1 1 d . . .
H14A H 1.1336 0.5899 0.7043 0.085 Uiso 1 1 calc R . .
H14B H 0.9938 0.6341 0.6425 0.085 Uiso 1 1 calc R . .
H14C H 0.7580 0.5749 0.6826 0.085 Uiso 1 1 calc R . .
C15 C 0.4386(6) 0.94907(18) 0.67843(11) 0.0596(6) Uani 1 1 d . . .
H15A H 0.2938 0.9828 0.7042 0.089 Uiso 1 1 calc R . .
H15B H 0.3100 0.9237 0.6439 0.089 Uiso 1 1 calc R . .
H15C H 0.6046 0.9924 0.6648 0.089 Uiso 1 1 calc R . .
N1 N 0.9613(5) 0.82186(13) 0.86873(7) 0.0507(5) Uani 1 1 d . . .
H1 H 1.0453 0.8776 0.8766 0.061 Uiso 1 1 calc R . .
O1 O 1.2851(4) 0.94156(11) 0.94661(6) 0.0581(5) Uani 1 1 d . . .
O2 O 1.3858(4) 0.89290(11) 1.04179(6) 0.0546(5) Uani 1 1 d . . .
H2 H 1.4821 0.9448 1.0439 0.082 Uiso 1 1 calc R . .

loop_
_atom_site_aniso_label
_atom_site_aniso_U_11
_atom_site_aniso_U_22
_atom_site_aniso_U_33
_atom_site_aniso_U_23
_atom_site_aniso_U_13
_atom_site_aniso_U_12
C1 0.0528(12) 0.0408(12) 0.0327(10) -0.0063(8) -0.0061(9) 0.0019(9)
C2 0.0420(10) 0.0370(11) 0.0339(10) -0.0057(7) -0.0018(8) 0.0010(8)
C3 0.0516(12) 0.0473(13) 0.0343(10) -0.0010(8) -0.0031(9) 0.0013(10)
C4 0.0658(14) 0.0474(13) 0.0409(11) 0.0067(9) 0.0037(10) -0.0022(11)
C5 0.0587(13) 0.0407(12) 0.0473(12) -0.0022(9) 0.0053(10) -0.0110(10)
C6 0.0519(12) 0.0410(12) 0.0376(10) -0.0047(8) -0.0021(9) -0.0070(9)
C7 0.0425(10) 0.0377(11) 0.0325(9) -0.0042(8) 0.0001(7) -0.0005(8)
C8 0.0472(11) 0.0393(11) 0.0325(10) -0.0011(7) -0.0029(8) -0.0089(9)
C9 0.0446(11) 0.0380(11) 0.0411(11) 0.0032(8) -0.0040(8) -0.0016(9)
C10 0.0424(10) 0.0402(11) 0.0354(10) -0.0036(8) 0.0026(8) -0.0038(8)
C11 0.0452(11) 0.0481(12) 0.0318(9) 0.0016(8) -0.0031(8) -0.0063(9)
C12 0.0429(11) 0.0426(12) 0.0388(10) 0.0085(8) -0.0021(8) -0.0038(9)
C13 0.0514(12) 0.0326(10) 0.0418(11) -0.0016(8) 0.0010(9) -0.0038(9)
C14 0.0731(16) 0.0485(14) 0.0490(12) -0.0080(10) 0.0086(11) 0.0002(11)
C15 0.0640(14) 0.0587(15) 0.0553(13) 0.0161(11) -0.0021(11) 0.0095(12)
N1 0.0783(13) 0.0388(10) 0.0332(9) -0.0009(7) -0.0116(8) -0.0166(9)
O1 0.0895(12) 0.0431(9) 0.0394(8) -0.0006(6) -0.0155(8) -0.0170(8)
O2 0.0753(11) 0.0510(10) 0.0359(8) -0.0052(6) -0.0105(7) -0.0142(8)

loop_
_atom_type_symbol
_atom_type_description
_atom_type_scat_dispersion_real
_atom_type_scat_dispersion_imag
_atom_type_scat_source
C C 0.0033 0.0016 'International Tables Vol C Tables 4.2.6.8 and 6.1.1.4'
H H 0.0000 0.0000 'International Tables Vol C Tables 4.2.6.8 and 6.1.1.4'
N N 0.0061 0.0033 'International Tables Vol C Tables 4.2.6.8 and 6.1.1.4'
O O 0.0106 0.0060 'International Tables Vol C Tables 4.2.6.8 and 6.1.1.4'

loop_
_geom_angle_atom_site_label_1
_geom_angle_atom_site_label_2
_geom_angle_atom_site_label_3
_geom_angle
_geom_angle_site_symmetry_1
_geom_angle_site_symmetry_3
_geom_angle_publ_flag
O1 C1 O2 120.42(18) . . ?
O1 C1 C2 124.74(17) . . ?
O2 C1 C2 114.83(17) . . ?
C3 C2 C7 118.83(18) . . ?
C3 C2 C1 119.51(17) . . ?
C7 C2 C1 121.66(18) . . ?
C4 C3 C2 122.24(19) . . ?
C3 C4 C5 118.7(2) . . ?
C6 C5 C4 121.3(2) . . ?
C5 C6 C7 121.29(18) . . ?
N1 C7 C6 121.74(17) . . ?
N1 C7 C2 120.54(18) . . ?
C6 C7 C2 117.67(18) . . ?
C13 C8 C9 119.73(17) . . ?
C13 C8 N1 117.70(18) . . ?
C9 C8 N1 122.46(18) . . ?
C8 C9 C10 120.21(18) . . ?
C11 C10 C9 119.04(18) . . ?
C11 C10 C14 120.69(18) . . ?
C9 C10 C14 120.25(19) . . ?
C10 C11 C12 121.55(17) . . ?
C13 C12 C11 118.57(18) . . ?
C13 C12 C15 120.6(2) . . ?
C11 C12 C15 120.84(19) . . ?
C12 C13 C8 120.87(19) . . ?
C7 N1 C8 128.19(17) . . ?

loop_
_geom_bond_atom_site_label_1
_geom_bond_atom_site_label_2
_geom_bond_distance
_geom_bond_site_symmetry_2
_geom_bond_publ_flag
C1 O1 1.231(2) . ?
C1 O2 1.324(2) . ?
C1 C2 1.457(3) . ?
C2 C3 1.396(3) . ?
C2 C7 1.426(3) . ?
C3 C4 1.365(3) . ?
C4 C5 1.383(3) . ?
C5 C6 1.370(3) . ?
C6 C7 1.398(3) . ?
C7 N1 1.365(2) . ?
C8 C13 1.385(3) . ?
C8 C9 1.385(3) . ?
C8 N1 1.415(2) . ?
C9 C10 1.389(3) . ?
C10 C11 1.383(3) . ?
C10 C14 1.505(3) . ?
C11 C12 1.385(3) . ?
C12 C13 1.384(3) . ?
C12 C15 1.509(3) . ?

loop_
_geom_hbond_atom_site_label_D
_geom_hbond_atom_site_label_H
_geom_hbond_atom_site_label_A
_geom_hbond_distance_DH
_geom_hbond_distance_HA
_geom_hbond_distance_DA
_geom_hbond_angle_DHA
_geom_hbond_site_symmetry_A
O2 H2 O1 0.82 1.84 2.662(2) 176.0 3_877

loop_
_cod_related_entry_id
_cod_related_entry_database
_cod_related_entry_code
1 ChemSpider 15206837
